data_7111829
loop_
_publ_author_name
'Adrian Y. Houghton'
'Virve A. Karttunen'
'Warren E. Piers'
'Heikki M. Tuononen'

_publ_section_title
;
 Hydrogen activation with perfluorinated organoboranes:
 1,2,3-tris(pentafluorophenyl)-4,5,6,7-tetrafluoro-1-boraindene
;
_journal_name_full Chem.Commun.
_journal_page_first 1295
_journal_paper_doi 10.1039/c3cc48796b
_journal_volume 50
_journal_year 2014
_chemical_formula_moiety 'C22 H6 F14 Sn'
_chemical_formula_sum 'C22 H6 F14 Sn'
_chemical_formula_weight 654.96
_chemical_name_systematic
;
 ?
;
_space_group_IT_number 4
_symmetry_cell_setting monoclinic
_symmetry_space_group_name_Hall 'P 2yb'
_symmetry_space_group_name_H-M 'P 1 21 1'
_atom_sites_solution_hydrogens geom
_atom_sites_solution_primary direct
_atom_sites_solution_secondary difmap
_audit_creation_method SHELXL-97
_cell_angle_alpha 90.00
_cell_angle_beta 90.521(3)
_cell_angle_gamma 90.00
_cell_formula_units_Z 2
_cell_length_a 7.8081(4)
_cell_length_b 14.4792(9)
_cell_length_c 9.4551(5)
_cell_measurement_reflns_used 3452
_cell_measurement_temperature 173(2)
_cell_measurement_theta_max 27.5
_cell_measurement_theta_min 2.6
_cell_volume 1068.90(10)
_computing_cell_refinement 'HKL DENZO (Otwinowski & Minor, 1997)'
_computing_data_collection 'COLLECT (Hooft, 1998)'
_computing_data_reduction 'SCALEPACK (Otwinowski & Minor, 1997)'
_computing_molecular_graphics 'ORTEP-3 for Windows (Farrugia, 1997)'
_computing_publication_material SHELXL-97
_computing_structure_refinement 'SHELXL-97 (Sheldrick, 2008)'
_computing_structure_solution 'SHELXS-97 (Sheldrick, 2008)'
_diffrn_ambient_temperature 173(2)
_diffrn_measured_fraction_theta_full 0.987
_diffrn_measured_fraction_theta_max 0.987
_diffrn_measurement_device_type 'Nonius APEX CCD'
_diffrn_measurement_method ' \w and \f '
_diffrn_radiation_monochromator graphite
_diffrn_radiation_source 'fine-focus sealed tube'
_diffrn_radiation_type MoK\a
_diffrn_radiation_wavelength 0.71073
_diffrn_reflns_av_R_equivalents 0.0000
_diffrn_reflns_av_sigmaI/netI 0.0259
_diffrn_reflns_limit_h_max 10
_diffrn_reflns_limit_h_min -10
_diffrn_reflns_limit_k_max 13
_diffrn_reflns_limit_k_min -18
_diffrn_reflns_limit_l_max 12
_diffrn_reflns_limit_l_min -12
_diffrn_reflns_number 3452
_diffrn_reflns_theta_full 27.46
_diffrn_reflns_theta_max 27.46
_diffrn_reflns_theta_min 2.57
_diffrn_standards_interval_count 0
_diffrn_standards_interval_time 0
_diffrn_standards_number 0
_exptl_absorpt_coefficient_mu 1.326
_exptl_absorpt_correction_T_max 0.9247
_exptl_absorpt_correction_T_min 0.8788
_exptl_absorpt_correction_type multi-scan
_exptl_absorpt_process_details 'SORTAV: (Blessing, 1997)'
_exptl_crystal_colour colourless
_exptl_crystal_density_diffrn 2.035
_exptl_crystal_density_method 'not measured'
_exptl_crystal_description block
_exptl_crystal_F_000 628
_exptl_crystal_size_max 0.10
_exptl_crystal_size_mid 0.08
_exptl_crystal_size_min 0.06
_refine_diff_density_max 0.770
_refine_diff_density_min -0.471
_refine_diff_density_rms 0.066
_refine_ls_abs_structure_details 'Flack H D (1983), Acta Cryst. A39, 876-881'
_refine_ls_abs_structure_Flack 0.006(19)
_refine_ls_extinction_method none
_refine_ls_goodness_of_fit_ref 1.063
_refine_ls_hydrogen_treatment constr
_refine_ls_matrix_type full
_refine_ls_number_parameters 336
_refine_ls_number_reflns 3452
_refine_ls_number_restraints 1
_refine_ls_restrained_S_all 1.063
_refine_ls_R_factor_all 0.0242
_refine_ls_R_factor_gt 0.0236
_refine_ls_shift/su_max 0.000
_refine_ls_shift/su_mean 0.000
_refine_ls_structure_factor_coef Fsqd
_refine_ls_weighting_details 'calc w=1/[\s^2^(Fo^2^)+(0.0294P)^2^+0.9492P] where P=(Fo^2^+2Fc^2^)/3'
_refine_ls_weighting_scheme calc
_refine_ls_wR_factor_gt 0.0596
_refine_ls_wR_factor_ref 0.0604
_reflns_number_gt 3397
_reflns_number_total 3452
_reflns_threshold_expression >2\s(I)
_cod_data_source_file c3cc48796b.txt
_cod_data_source_block ah1203
_cod_original_sg_symbol_H-M 'P 21'
_cod_database_code 7111829

loop_
_symmetry_equiv_pos_as_xyz
'x, y, z'
'-x, y+1/2, -z'

loop_
_atom_site_label
_atom_site_type_symbol
_atom_site_fract_x
_atom_site_fract_y
_atom_site_fract_z
_atom_site_U_iso_or_equiv
_atom_site_adp_type
_atom_site_occupancy
_atom_site_symmetry_multiplicity
_atom_site_calc_flag
_atom_site_refinement_flags
Sn1 Sn 0.46544(2) 1.32358(2) -0.417152(19) 0.02724(7) Uani 1 1 d .
F5 F 0.2386(3) 1.20823(19) 0.0607(3) 0.0438(6) Uani 1 1 d .
F11 F 0.4626(4) 1.57256(19) 0.1690(2) 0.0468(6) Uani 1 1 d .
F1 F 0.3656(3) 1.1223(2) -0.5907(2) 0.0445(6) Uani 1 1 d .
F4 F -0.0464(3) 1.16639(18) -0.1376(3) 0.0363(6) Uani 1 1 d .
F2 F 0.1097(4) 1.00189(19) -0.5378(3) 0.0487(6) Uani 1 1 d .
F12 F 0.3996(3) 1.72496(18) 0.0120(3) 0.0481(6) Uani 1 1 d .
F13 F 0.3167(4) 1.70805(18) -0.2661(3) 0.0485(6) Uani 1 1 d .
F7 F -0.1719(4) 1.3847(2) 0.2954(3) 0.0514(7) Uani 1 1 d .
F14 F 0.2787(3) 1.54024(18) -0.3816(2) 0.0414(6) Uani 1 1 d .
F8 F -0.2154(3) 1.49032(19) 0.0614(3) 0.0498(7) Uani 1 1 d .
F10 F 0.4365(3) 1.40399(17) 0.0523(2) 0.0383(5) Uani 1 1 d .
F9 F -0.0364(4) 1.45414(18) -0.1728(3) 0.0385(6) Uani 1 1 d .
F6 F 0.0565(4) 1.2436(2) 0.2943(3) 0.0528(7) Uani 1 1 d .
F3 F -0.0936(3) 1.02772(17) -0.3103(3) 0.0429(6) Uani 1 1 d .
C3 C 0.3282(5) 1.3751(3) -0.2359(3) 0.0269(7) Uani 1 1 d .
C4 C 0.2145(4) 1.3129(3) -0.1914(3) 0.0267(8) Uani 1 1 d .
C6 C 0.2924(5) 1.2105(3) -0.3915(4) 0.0290(7) Uani 1 1 d .
C5 C 0.1886(4) 1.2259(3) -0.2734(4) 0.0259(7) Uani 1 1 d .
C12 C 0.1269(5) 1.2781(3) 0.0584(4) 0.0330(8) Uani 1 1 d .
C11 C 0.1080(4) 1.3297(4) -0.0631(3) 0.0268(6) Uani 1 1 d .
C9 C 0.0339(5) 1.0866(3) -0.3367(4) 0.0328(8) Uani 1 1 d .
C14 C -0.0830(5) 1.3662(3) 0.1785(4) 0.0358(9) Uani 1 1 d .
C18 C 0.4003(5) 1.4779(3) -0.0285(4) 0.0297(7) Uani 1 1 d .
C17 C 0.3520(5) 1.4657(3) -0.1686(4) 0.0278(7) Uani 1 1 d .
C19 C 0.4167(5) 1.5636(3) 0.0329(4) 0.0336(8) Uani 1 1 d .
C1 C 0.4234(6) 1.3944(4) -0.6089(4) 0.0444(11) Uani 1 1 d .
H1A H 0.4534 1.3542 -0.6883 0.067 Uiso 1 1 calc R
H1B H 0.4947 1.4501 -0.6110 0.067 Uiso 1 1 calc R
H1C H 0.3024 1.4119 -0.6167 0.067 Uiso 1 1 calc R
C13 C 0.0337(5) 1.2956(3) 0.1786(4) 0.0363(9) Uani 1 1 d .
C16 C -0.0105(5) 1.4016(3) -0.0596(4) 0.0299(8) Uani 1 1 d .
C20 C 0.3868(5) 1.6412(3) -0.0464(5) 0.0356(8) Uani 1 1 d .
C21 C 0.3433(5) 1.6324(3) -0.1876(4) 0.0335(8) Uani 1 1 d .
C22 C 0.3251(5) 1.5464(3) -0.2459(4) 0.0317(8) Uani 1 1 d .
C7 C 0.2661(5) 1.1363(3) -0.4763(4) 0.0333(8) Uani 1 1 d .
C2 C 0.7223(5) 1.2881(4) -0.3689(5) 0.0432(10) Uani 1 1 d .
H2A H 0.7910 1.3445 -0.3599 0.065 Uiso 1 1 calc R
H2B H 0.7683 1.2496 -0.4449 0.065 Uiso 1 1 calc R
H2C H 0.7265 1.2538 -0.2796 0.065 Uiso 1 1 calc R
C8 C 0.1366(5) 1.0736(3) -0.4525(4) 0.0345(8) Uani 1 1 d .
C15 C -0.1044(5) 1.4194(3) 0.0609(4) 0.0336(8) Uani 1 1 d .
C10 C 0.0613(5) 1.1612(3) -0.2483(4) 0.0294(7) Uani 1 1 d .

loop_
_atom_site_aniso_label
_atom_site_aniso_U_11
_atom_site_aniso_U_22
_atom_site_aniso_U_33
_atom_site_aniso_U_23
_atom_site_aniso_U_13
_atom_site_aniso_U_12
Sn1 0.02869(10) 0.02996(11) 0.02314(10) 0.00254(13) 0.00450(7) 0.00215(13)
F5 0.0415(12) 0.0458(15) 0.0443(13) 0.0138(12) 0.0104(10) 0.0139(11)
F11 0.0605(15) 0.0443(15) 0.0358(13) -0.0123(12) 0.0013(11) -0.0066(13)
F1 0.0508(14) 0.0483(15) 0.0346(12) -0.0105(11) 0.0154(10) 0.0015(12)
F4 0.0365(12) 0.0374(14) 0.0351(12) 0.0004(11) 0.0111(9) -0.0036(11)
F2 0.0639(17) 0.0365(14) 0.0457(14) -0.0139(12) -0.0003(12) -0.0072(13)
F12 0.0519(14) 0.0289(13) 0.0637(16) -0.0150(12) 0.0146(12) -0.0056(11)
F13 0.0591(15) 0.0261(12) 0.0604(16) 0.0117(12) 0.0087(12) 0.0076(11)
F7 0.0580(15) 0.0530(16) 0.0438(13) -0.0149(13) 0.0314(12) -0.0126(13)
F14 0.0522(14) 0.0381(14) 0.0338(12) 0.0081(11) -0.0024(10) 0.0004(12)
F8 0.0414(13) 0.0382(14) 0.0700(17) -0.0100(13) 0.0164(12) 0.0091(12)
F10 0.0529(14) 0.0330(13) 0.0290(10) 0.0046(10) -0.0020(10) -0.0013(11)
F9 0.0397(13) 0.0362(14) 0.0396(13) 0.0063(11) -0.0017(11) 0.0065(11)
F6 0.0573(15) 0.071(2) 0.0304(12) 0.0139(13) 0.0078(11) -0.0030(14)
F3 0.0428(13) 0.0345(13) 0.0515(14) -0.0033(11) -0.0003(11) -0.0122(11)
C3 0.0325(17) 0.0266(19) 0.0215(14) 0.0018(14) 0.0038(12) 0.0020(15)
C4 0.0279(13) 0.028(2) 0.0241(13) 0.0044(17) 0.0036(10) 0.0008(17)
C6 0.0293(16) 0.0287(18) 0.0290(16) -0.0001(15) -0.0003(13) 0.0019(15)
C5 0.0258(15) 0.0268(18) 0.0250(15) 0.0016(14) 0.0009(12) 0.0043(14)
C12 0.0316(17) 0.033(2) 0.0342(18) 0.0026(16) 0.0041(14) 0.0015(16)
C11 0.0276(13) 0.0272(18) 0.0256(12) 0.005(2) 0.0028(10) 0.0000(19)
C9 0.0312(17) 0.031(2) 0.0362(19) 0.0054(16) -0.0032(14) -0.0035(16)
C14 0.0335(19) 0.040(2) 0.0336(19) -0.0107(17) 0.0135(15) -0.0103(17)
C18 0.0301(16) 0.0307(19) 0.0284(16) 0.0029(15) 0.0048(13) -0.0009(15)
C17 0.0296(16) 0.0244(17) 0.0295(16) -0.0009(14) 0.0048(13) -0.0007(14)
C19 0.0348(19) 0.033(2) 0.0328(18) -0.0052(16) 0.0038(15) -0.0021(16)
C1 0.052(2) 0.051(3) 0.0295(18) 0.0138(19) 0.0043(17) 0.014(2)
C13 0.0395(19) 0.047(3) 0.0222(15) 0.0022(15) 0.0049(13) -0.0067(17)
C16 0.0321(17) 0.028(2) 0.0298(16) -0.0031(15) 0.0027(14) -0.0004(15)
C20 0.0348(18) 0.0255(18) 0.047(2) -0.0072(17) 0.0117(16) -0.0016(16)
C21 0.0338(18) 0.0246(18) 0.042(2) 0.0069(16) 0.0109(16) 0.0042(15)
C22 0.0296(17) 0.0313(19) 0.0344(18) 0.0031(16) 0.0055(14) 0.0006(16)
C7 0.0365(18) 0.035(2) 0.0285(17) -0.0022(16) 0.0025(14) 0.0042(17)
C2 0.0322(18) 0.054(3) 0.044(2) 0.007(2) -0.0006(16) 0.0035(18)
C8 0.044(2) 0.0279(19) 0.0314(18) -0.0051(16) -0.0065(16) -0.0016(17)
C15 0.0279(17) 0.031(2) 0.042(2) -0.0077(17) 0.0069(15) -0.0015(15)
C10 0.0312(17) 0.0288(19) 0.0283(17) 0.0023(15) 0.0026(13) 0.0045(15)

loop_
_atom_type_symbol
_atom_type_description
_atom_type_scat_dispersion_real
_atom_type_scat_dispersion_imag
_atom_type_scat_source
C C 0.0033 0.0016 'International Tables Vol C Tables 4.2.6.8 and 6.1.1.4'
H H 0.0000 0.0000 'International Tables Vol C Tables 4.2.6.8 and 6.1.1.4'
F F 0.0171 0.0103 'International Tables Vol C Tables 4.2.6.8 and 6.1.1.4'
Sn Sn -0.6537 1.4246 'International Tables Vol C Tables 4.2.6.8 and 6.1.1.4'

loop_
_geom_angle_atom_site_label_1
_geom_angle_atom_site_label_2
_geom_angle_atom_site_label_3
_geom_angle
C1 Sn1 C2 116.35(18)
C1 Sn1 C6 112.14(17)
C2 Sn1 C6 112.85(16)
C1 Sn1 C3 116.09(16)
C2 Sn1 C3 112.86(15)
C6 Sn1 C3 81.71(14)
C4 C3 C17 123.1(3)
C4 C3 Sn1 110.7(3)
C17 C3 Sn1 126.2(2)
C3 C4 C5 119.5(3)
C3 C4 C11 121.5(4)
C5 C4 C11 119.0(4)
C7 C6 C5 120.7(4)
C7 C6 Sn1 129.2(3)
C5 C6 Sn1 109.8(3)
C10 C5 C6 116.7(3)
C10 C5 C4 125.1(3)
C6 C5 C4 118.1(3)
F5 C12 C11 119.3(3)
F5 C12 C13 118.4(3)
C11 C12 C13 122.3(4)
C12 C11 C16 116.9(3)
C12 C11 C4 122.1(4)
C16 C11 C4 121.0(4)
F3 C9 C8 120.1(4)
F3 C9 C10 119.8(3)
C8 C9 C10 120.0(4)
F7 C14 C15 120.1(4)
F7 C14 C13 119.9(4)
C15 C14 C13 119.9(3)
F10 C18 C19 117.4(3)
F10 C18 C17 119.7(3)
C19 C18 C17 122.8(4)
C18 C17 C22 115.6(3)
C18 C17 C3 124.1(3)
C22 C17 C3 120.2(3)
F11 C19 C20 119.3(4)
F11 C19 C18 121.0(4)
C20 C19 C18 119.6(4)
Sn1 C1 H1A 109.5
Sn1 C1 H1B 109.5
H1A C1 H1B 109.5
Sn1 C1 H1C 109.5
H1A C1 H1C 109.5
H1B C1 H1C 109.5
F6 C13 C14 120.2(3)
F6 C13 C12 120.2(4)
C14 C13 C12 119.5(4)
F9 C16 C15 118.6(4)
F9 C16 C11 120.4(3)
C15 C16 C11 121.0(3)
F12 C20 C19 120.4(4)
F12 C20 C21 120.0(4)
C19 C20 C21 119.6(4)
F13 C21 C22 120.4(3)
F13 C21 C20 119.8(4)
C22 C21 C20 119.8(4)
F14 C22 C21 118.4(3)
F14 C22 C17 119.1(4)
C21 C22 C17 122.5(3)
F1 C7 C6 120.5(4)
F1 C7 C8 117.3(3)
C6 C7 C8 122.2(4)
Sn1 C2 H2A 109.5
Sn1 C2 H2B 109.5
H2A C2 H2B 109.5
Sn1 C2 H2C 109.5
H2A C2 H2C 109.5
H2B C2 H2C 109.5
F2 C8 C9 119.9(4)
F2 C8 C7 121.8(4)
C9 C8 C7 118.2(4)
F8 C15 C14 120.2(4)
F8 C15 C16 119.4(4)
C14 C15 C16 120.3(4)
F4 C10 C9 114.7(3)
F4 C10 C5 123.1(3)
C9 C10 C5 122.1(3)

loop_
_geom_bond_atom_site_label_1
_geom_bond_atom_site_label_2
_geom_bond_distance
Sn1 C1 2.106(4)
Sn1 C2 2.116(4)
Sn1 C6 2.138(4)
Sn1 C3 2.162(3)
F5 C12 1.336(5)
F11 C19 1.339(5)
F1 C7 1.353(4)
F4 C10 1.351(4)
F2 C8 1.330(5)
F12 C20 1.336(5)
F13 C21 1.338(5)
F7 C14 1.338(4)
F14 C22 1.333(4)
F8 C15 1.344(5)
F10 C18 1.343(4)
F9 C16 1.326(5)
F6 C13 1.338(5)
F3 C9 1.336(4)
C3 C4 1.335(5)
C3 C17 1.469(5)
C4 C5 1.493(6)
C4 C11 1.496(4)
C6 C7 1.355(6)
C6 C5 1.403(5)
C5 C10 1.388(5)
C12 C11 1.377(5)
C12 C13 1.379(5)
C11 C16 1.394(6)
C9 C8 1.376(6)
C9 C10 1.381(5)
C14 C15 1.362(6)
C14 C13 1.370(6)
C18 C19 1.376(6)
C18 C17 1.385(5)
C17 C22 1.394(5)
C19 C20 1.369(6)
C1 H1A 0.9800
C1 H1B 0.9800
C1 H1C 0.9800
C16 C15 1.385(5)
C20 C21 1.381(6)
C21 C22 1.369(6)
C7 C8 1.379(6)
C2 H2A 0.9800
C2 H2B 0.9800
C2 H2C 0.9800
